data_7004013
loop_
_publ_author_name
'Hayday, Gregory J.'
'Wang, Chao'
'Rees, Nicholas H.'
'Mountford, Philip'

_publ_section_title
;
 Imido titanium compounds bearing the
 6-dimethylamino-1,4,6-trimethyl-1,4-diazacycloheptane ligand:
 synthesis, structures, solution dynamics and ethylene polymerisation
 capability
;
_journal_issue 25
_journal_name_full 'Dalton Transactions'
_journal_page_first 3301
_journal_page_last 3310
_journal_paper_doi 10.1039/b802027b
_journal_year 2008
_chemical_formula_moiety 'C14 H32 Cl2 N4 Ti1'
_chemical_formula_sum 'C14 H32 Cl2 N4 Ti'
_chemical_formula_weight 375.24
_chemical_name_systematic
;
Ti(NtBu)(Me4DACH)Cl2
;
_space_group_IT_number 62
_symmetry_cell_setting orthorhombic
_symmetry_space_group_name_Hall '-P 2n 2ac'
_symmetry_space_group_name_H-M 'P c m n'
_atom_sites_solution_hydrogens geom
_atom_sites_solution_primary direct
_cell_angle_alpha 90
_cell_angle_beta 90
_cell_angle_gamma 90
_cell_formula_units_Z 4
_cell_length_a 7.6347(3)
_cell_length_b 11.2775(6)
_cell_length_c 22.2136(9)
_cell_measurement_reflns_used 94050
_cell_measurement_temperature 150
_cell_measurement_theta_max 27
_cell_measurement_theta_min 5
_cell_volume 1912.60(15)
_computing_cell_refinement 'DENZO/SCALEPACK (Otwinowski & Minor, 1997)'
_computing_data_collection 'COLLECT (Nonius, 1997-2001).'
_computing_data_reduction 'DENZO/SCALEPACK (Otwinowski & Minor, 1997)'
_computing_molecular_graphics 'CAMERON (Watkin et al., 1996)'
_computing_publication_material 'CRYSTALS (Betteridge et al., 2003)'
_computing_structure_refinement 'CRYSTALS (Betteridge et al., 2003)'
_computing_structure_solution 'SIR92 (Altomare et al., 1994)'
_diffrn_ambient_temperature 150
_diffrn_measured_fraction_theta_full 0.983
_diffrn_measured_fraction_theta_max 0.980
_diffrn_measurement_device_type 'Nonius KappaCCD'
_diffrn_measurement_method \w
_diffrn_radiation_monochromator graphite
_diffrn_radiation_type 'Mo K\a'
_diffrn_radiation_wavelength 0.71073
_diffrn_reflns_av_R_equivalents 0.109
_diffrn_reflns_limit_h_max 9
_diffrn_reflns_limit_h_min -9
_diffrn_reflns_limit_k_max 11
_diffrn_reflns_limit_k_min -14
_diffrn_reflns_limit_l_max 28
_diffrn_reflns_limit_l_min -28
_diffrn_reflns_number 6496
_diffrn_reflns_theta_full 26.393
_diffrn_reflns_theta_max 27.493
_diffrn_reflns_theta_min 5.153
_diffrn_standards_number 0
_exptl_absorpt_coefficient_mu 0.727
_exptl_absorpt_correction_T_max 0.98
_exptl_absorpt_correction_T_min 0.97
_exptl_absorpt_correction_type multi-scan
_exptl_absorpt_process_details 'DENZO/SCALEPACK (Otwinowski & Minor, 1997)'
_exptl_crystal_colour orange
_exptl_crystal_density_diffrn 1.303
_exptl_crystal_description plate
_exptl_crystal_F_000 800
_exptl_crystal_size_max 0.20
_exptl_crystal_size_mid 0.04
_exptl_crystal_size_min 0.03
_refine_diff_density_max 0.62
_refine_diff_density_min -1.10
_refine_ls_extinction_method None
_refine_ls_goodness_of_fit_ref 1.0552
_refine_ls_hydrogen_treatment constr
_refine_ls_matrix_type full
_refine_ls_number_parameters 108
_refine_ls_number_reflns 1595
_refine_ls_number_restraints 4
_refine_ls_R_factor_all 0.0827
_refine_ls_R_factor_gt 0.0580
_refine_ls_shift/su_max 0.000821
_refine_ls_structure_factor_coef F
_refine_ls_weighting_details
;
Method, part 1, Chebychev polynomial, (Watkin, 1994, Prince, 1982)
[weight] = 1.0/[A~0~*T~0~(x)+A~1~*T~1~(x) ... +A~n-1~]*T~n-1~(x)]
where A~i~ are the Chebychev coefficients listed below and x= Fcalc/Fmax
Method = Robust Weighting (Prince, 1982)
W = [weight] * [1-(deltaF/6*sigmaF)^2^]^2^
A~i~ are:
2.01 0.979 1.69
;
_refine_ls_weighting_scheme calc
_refine_ls_wR_factor_all 0.0671
_refine_ls_wR_factor_gt 0.0602
_refine_ls_wR_factor_ref 0.0602
_reflns_limit_h_max 9
_reflns_limit_h_min 0
_reflns_limit_k_max 14
_reflns_limit_k_min 0
_reflns_limit_l_max 28
_reflns_limit_l_min 0
_reflns_number_gt 1595
_reflns_number_total 2259
_reflns_threshold_expression I>3.0\s(I)
_oxford_diffrn_Wilson_B_factor 2.20
_oxford_diffrn_Wilson_scale 5.84
_cod_data_source_file b802027b.txt
_cod_data_source_block COMPOUND_1-trans
_cod_depositor_comments
;
The following automatic conversions were performed:
'_symmetry_cell_setting' value 'Orthorhombic' changed to 'orthorhombic'
according to '/home/saulius/struct/CIF-dictionaries/cif_core.dic'
dictionary named 'cif_core.dic' version 2.4.1 from 2010-06-29.

Automatic conversion script
Id: cif_fix_enum 1527 2010-12-29 10:47:43Z saulius 
;
_cod_original_sg_symbol_H-M 'P c m n '
_cod_original_formula_sum 'C14 H32 Cl2 N4 Ti1'
_cod_database_code 7004013

loop_
_symmetry_equiv_pos_as_xyz
x,y,z
-x,-y,-z
-x+1/2,y,z+1/2
x+1/2,-y,-z+1/2
x,-y+1/2,z
-x,y+1/2,-z
-x+1/2,-y+1/2,z+1/2
x+1/2,y+1/2,-z+1/2

loop_
_atom_site_label
_atom_site_type_symbol
_atom_site_fract_x
_atom_site_fract_y
_atom_site_fract_z
_atom_site_U_iso_or_equiv
_atom_site_occupancy
_atom_site_adp_type
_atom_site_refinement_flags_posn
_atom_site_refinement_flags_adp
_atom_site_refinement_flags_occupancy
_atom_site_disorder_assembly
_atom_site_disorder_group
_atom_site_attached_hydrogens
Ti1 Ti 0.16987(8) 0.2500 0.36802(3) 0.0210 1.0000 Uani S T . . . .
Cl1 Cl -0.02385(8) 0.09012(6) 0.34456(3) 0.0320 1.0000 Uani . . . . . .
N1 N 0.2606(4) 0.2500 0.26028(14) 0.0236 1.0000 Uani S T . . . .
N2 N 0.4122(3) 0.3671(2) 0.36490(11) 0.0282 1.0000 Uani . . . . . .
N3 N 0.1492(4) 0.2500 0.44429(14) 0.0253 1.0000 Uani S T . . . .
C1 C 0.4563(5) 0.2500 0.26969(17) 0.0284 1.0000 Uani S T . . . .
C2 C 0.5029(3) 0.3608(3) 0.30477(13) 0.0323 1.0000 Uani . . . . . .
C3 C 0.5299(4) 0.3181(3) 0.41223(14) 0.0362 1.0000 Uani . . . . . .
C4 C 0.5650(5) 0.250000(7) 0.2109(2) 0.0350 1.0000 Uani S T . . . .
C5 C 0.1992(4) 0.1458(3) 0.22579(13) 0.0340 1.0000 Uani . . . . . .
C6 C 0.3803(4) 0.4938(3) 0.38025(14) 0.0385 1.0000 Uani . . . . . .
C7 C 0.1046(6) 0.2500 0.50745(18) 0.0343 1.0000 Uani S T . . . .
C8 C -0.0918(7) 0.250000(7) 0.5141(2) 0.0716 1.0000 Uani S T . . . .
C9 C 0.1807(9) 0.3593(6) 0.5375(2) 0.0982 1.0000 Uani . . . . . .
H21 H 0.6324 0.3628 0.3114 0.0374 1.0000 Uiso R . . . . .
H22 H 0.4669 0.4313 0.2804 0.0374 1.0000 Uiso R . . . . .
H31 H 0.4893 0.3468 0.4525 0.0434 1.0000 Uiso R . . . . .
H32 H 0.6519 0.3468 0.4047 0.0434 1.0000 Uiso R . . . . .
H41 H 0.6927 0.2500 0.2208 0.0431 1.0000 Uiso RS . . . . .
H42 H 0.5360 0.3224 0.1869 0.0431 1.0000 Uiso R . . . . .
H51 H 0.0692 0.1501 0.2210 0.0444 1.0000 Uiso R . . . . .
H52 H 0.2310 0.0715 0.2478 0.0444 1.0000 Uiso R . . . . .
H53 H 0.2559 0.1455 0.1852 0.0444 1.0000 Uiso R . . . . .
H61 H 0.3204 0.4983 0.4202 0.0472 1.0000 Uiso R . . . . .
H62 H 0.4943 0.5373 0.3822 0.0472 1.0000 Uiso R . . . . .
H63 H 0.3041 0.5306 0.3488 0.0472 1.0000 Uiso R . . . . .
H81 H -0.1254 0.2500 0.5576 0.0921 1.0000 Uiso RS . . . . .
H82 H -0.1403 0.3224 0.4942 0.0921 1.0000 Uiso R . . . . .
H91 H 0.1495 0.3593 0.5813 0.1139 1.0000 Uiso R . . . . .
H92 H 0.3111 0.3591 0.5331 0.1139 1.0000 Uiso R . . . . .
H93 H 0.1315 0.4319 0.5180 0.1139 1.0000 Uiso R . . . . .

loop_
_atom_site_aniso_label
_atom_site_aniso_U_11
_atom_site_aniso_U_22
_atom_site_aniso_U_33
_atom_site_aniso_U_23
_atom_site_aniso_U_13
_atom_site_aniso_U_12
Ti1 0.0183(3) 0.0174(3) 0.0274(3) 0.0000 -0.0010(2) 0.0000
Cl1 0.0277(3) 0.0250(4) 0.0433(4) -0.0024(3) 0.0013(2) -0.0079(2)
N1 0.0235(14) 0.0185(13) 0.0288(14) 0.0000 -0.0028(12) 0.0000
N2 0.0247(11) 0.0225(11) 0.0373(11) -0.0036(9) -0.0002(9) -0.0059(9)
N3 0.0260(14) 0.0225(14) 0.0272(14) 0.0000 0.0004(12) 0.0000
C1 0.0201(15) 0.034(2) 0.0316(19) 0.0000 0.0032(13) 0.0000
C2 0.0277(13) 0.0347(15) 0.0345(14) 0.0000(11) 0.0021(10) -0.0077(10)
C3 0.0268(12) 0.0483(19) 0.0337(14) -0.0047(12) -0.0059(11) -0.0046(12)
C4 0.0264(17) 0.040(2) 0.039(2) 0.0000 0.0075(16) 0.0000
C5 0.0315(13) 0.0332(14) 0.0373(14) -0.0122(11) -0.0018(11) -0.0059(11)
C6 0.0423(15) 0.0237(14) 0.0496(18) -0.0098(11) 0.0048(13) -0.0085(12)
C7 0.0333(19) 0.042(2) 0.0272(18) 0.0000 -0.0030(15) 0.0000
C8 0.040(3) 0.138(7) 0.036(3) 0.0000 0.007(2) 0.0000
C9 0.136(5) 0.106(4) 0.052(2) -0.044(3) 0.029(3) -0.059(4)

loop_
_atom_type_symbol
_atom_type_scat_dispersion_real
_atom_type_scat_dispersion_imag
_atom_type_scat_Cromer_Mann_a1
_atom_type_scat_Cromer_Mann_b1
_atom_type_scat_Cromer_Mann_a2
_atom_type_scat_Cromer_Mann_b2
_atom_type_scat_Cromer_Mann_a3
_atom_type_scat_Cromer_Mann_b3
_atom_type_scat_Cromer_Mann_a4
_atom_type_scat_Cromer_Mann_b4
_atom_type_scat_Cromer_Mann_c
_atom_type_scat_source
C 0.0033 0.0016 2.3100 20.8439 1.0200 10.2075 1.5886 0.5687 0.8650 51.6512 0.2156 'International Tables Vol C 4.2.6.8 and 6.1.1.4'
H 0.0000 0.0000 0.4930 10.5109 0.3229 26.1257 0.1402 3.1424 0.0408 57.7998 0.0030 'International Tables Vol C 4.2.6.8 and 6.1.1.4'
Cl 0.1484 0.1585 11.4604 0.0104 7.1964 1.1662 6.2556 18.5194 1.6455 47.7784 -9.5574 'International Tables Vol C 4.2.6.8 and 6.1.1.4'
N 0.0061 0.0033 12.2126 0.0057 3.1322 9.8933 2.0125 28.9975 1.1663 0.5826 -11.5290 'International Tables Vol C 4.2.6.8 and 6.1.1.4'
Ti 0.2776 0.4457 9.7595 7.8508 7.3558 0.5000 1.6991 35.6338 1.9021 116.1050 1.2807 'International Tables Vol C 4.2.6.8 and 6.1.1.4'

loop_
_geom_angle_atom_site_label_1
_geom_angle_site_symmetry_1
_geom_angle_atom_site_label_2
_geom_angle_site_symmetry_2
_geom_angle_atom_site_label_3
_geom_angle_site_symmetry_3
_geom_angle
_geom_angle_publ_flag
N2 5_555 Ti1 . Cl1 5_555 159.25(7) yes
N2 5_555 Ti1 . Cl1 . 93.36(6) yes
Cl1 5_555 Ti1 . Cl1 . 97.98(4) yes
N2 5_555 Ti1 . N1 . 75.21(8) yes
Cl1 5_555 Ti1 . N1 . 87.85(5) yes
Cl1 . Ti1 . N1 . 87.85(5) yes
N2 5_555 Ti1 . N2 . 71.02(12) yes
Cl1 5_555 Ti1 . N2 . 93.36(6) yes
Cl1 . Ti1 . N2 . 159.25(7) yes
N1 . Ti1 . N2 . 75.21(8) yes
N2 5_555 Ti1 . N3 . 96.07(11) yes
Cl1 5_555 Ti1 . N3 . 99.19(7) yes
Cl1 . Ti1 . N3 . 99.19(7) yes
N1 . Ti1 . N3 . 169.18(12) yes
N2 . Ti1 . N3 . 96.07(11) yes
C5 5_555 N1 . Ti1 . 114.19(17) yes
C5 5_555 N1 . C1 . 112.7(2) yes
Ti1 . N1 . C1 . 98.2(2) yes
C5 5_555 N1 . C5 . 105.2(3) yes
Ti1 . N1 . C5 . 114.19(17) yes
C1 . N1 . C5 . 112.7(2) yes
Ti1 . N2 . C2 . 111.95(15) yes
Ti1 . N2 . C3 . 104.68(17) yes
C2 . N2 . C3 . 109.3(2) yes
Ti1 . N2 . C6 . 114.67(17) yes
C2 . N2 . C6 . 108.9(2) yes
C3 . N2 . C6 . 107.0(2) yes
Ti1 . N3 . C7 . 171.7(3) yes
C2 5_555 C1 . N1 . 107.7(2) yes
C2 5_555 C1 . C2 . 111.1(3) yes
N1 . C1 . C2 . 107.7(2) yes
C2 5_555 C1 . C4 . 107.9(2) yes
N1 . C1 . C4 . 114.5(3) yes
C2 . C1 . C4 . 107.9(2) yes
C1 . C2 . N2 . 112.8(2) yes
C1 . C2 . H21 . 109.0 no
N2 . C2 . H21 . 108.9 no
C1 . C2 . H22 . 108.2 no
N2 . C2 . H22 . 108.4 no
H21 . C2 . H22 . 109.5 no
C3 5_555 C3 . N2 . 111.80(15) yes
C3 5_555 C3 . H31 . 108.9 no
N2 . C3 . H31 . 108.9 no
C3 5_555 C3 . H32 . 108.9 no
N2 . C3 . H32 . 108.9 no
H31 . C3 . H32 . 109.5 no
C1 . C4 . H42 5_555 109.4 no
C1 . C4 . H41 . 109.7 no
H42 5_555 C4 . H41 . 109.5 no
C1 . C4 . H42 . 109.4 no
H42 5_555 C4 . H42 . 109.5 no
H41 . C4 . H42 . 109.5 no
N1 . C5 . H51 . 109.3 no
N1 . C5 . H52 . 109.6 no
H51 . C5 . H52 . 109.5 no
N1 . C5 . H53 . 109.4 no
H51 . C5 . H53 . 109.5 no
H52 . C5 . H53 . 109.5 no
N2 . C6 . H61 . 109.1 no
N2 . C6 . H62 . 109.8 no
H61 . C6 . H62 . 109.5 no
N2 . C6 . H63 . 109.5 no
H61 . C6 . H63 . 109.5 no
H62 . C6 . H63 . 109.5 no
C9 5_555 C7 . N3 . 109.7(3) yes
C9 5_555 C7 . C8 . 109.7(3) yes
N3 . C7 . C8 . 109.3(4) yes
C9 5_555 C7 . C9 . 108.6(6) yes
N3 . C7 . C9 . 109.7(3) yes
C8 . C7 . C9 . 109.7(3) yes
C7 . C8 . H82 5_555 109.0 no
C7 . C8 . H81 . 110.5 no
H82 5_555 C8 . H81 . 109.5 no
C7 . C8 . H82 . 109.0 no
H82 5_555 C8 . H82 . 109.5 no
H81 . C8 . H82 . 109.5 no
C7 . C9 . H91 . 109.6 no
C7 . C9 . H92 . 109.6 no
H91 . C9 . H92 . 109.5 no
C7 . C9 . H93 . 109.2 no
H91 . C9 . H93 . 109.5 no
H92 . C9 . H93 . 109.5 no

loop_
_geom_bond_atom_site_label_1
_geom_bond_site_symmetry_1
_geom_bond_atom_site_label_2
_geom_bond_site_symmetry_2
_geom_bond_distance
_geom_bond_publ_flag
Ti1 . N2 5_555 2.274(2) yes
Ti1 . Cl1 5_555 2.3895(7) yes
Ti1 . Cl1 . 2.3895(7) yes
Ti1 . N1 . 2.491(3) yes
Ti1 . N2 . 2.274(2) yes
Ti1 . N3 . 1.702(3) yes
N1 . C5 5_555 1.478(3) yes
N1 . C1 . 1.509(4) yes
N1 . C5 . 1.478(3) yes
N2 . C2 . 1.506(4) yes
N2 . C3 . 1.490(4) yes
N2 . C6 . 1.488(3) yes
N3 . C7 . 1.444(5) yes
C1 . C2 5_555 1.515(4) yes
C1 . C2 . 1.515(4) yes
C1 . C4 . 1.547(5) yes
C2 . H21 . 1.000 no
C2 . H22 . 1.000 no
C3 . C3 5_555 1.535(7) yes
C3 . H31 . 1.000 no
C3 . H32 . 1.000 no
C4 . H42 5_555 1.000 no
C4 . H41 . 1.000 no
C4 . H42 . 1.000 no
C5 . H51 . 1.000 no
C5 . H52 . 1.000 no
C5 . H53 . 1.000 no
C6 . H61 . 1.000 no
C6 . H62 . 1.000 no
C6 . H63 . 1.000 no
C7 . C9 5_555 1.518(5) yes
C7 . C8 . 1.507(7) yes
C7 . C9 . 1.518(5) yes
C8 . H82 5_555 1.000 no
C8 . H81 . 1.000 no
C8 . H82 . 1.000 no
C9 . H91 . 1.000 no
C9 . H92 . 1.000 no
C9 . H93 . 1.000 no
